data_7155366
loop_
_publ_author_name
'Jeon, Hyun Ji'
'Kwak, Mi Soo'
'Jung, Da Jung'
'Bouffard, Jean'
'Lee, Sang-Gi'

_publ_section_title
;
 Synthesis of \a-methylene-\d-oxo-\g-amino esters via Rh(ii)-catalyzed
 coupling of 1-sulfonyl-1,2,3-triazoles with Morita-Baylis-Hillman
 adducts.
;
_journal_issue 47
_journal_name_full 'Organic &amp; biomolecular chemistry'
_journal_page_first 11238
_journal_page_last 11243
_journal_paper_doi 10.1039/c6ob02086k
_journal_volume 14
_journal_year 2016
_chemical_formula_sum 'C27 H27 N O5 S'
_chemical_formula_weight 477.55
_chemical_name_common HG-01
_space_group_crystal_system triclinic
_space_group_IT_number 2
_space_group_name_Hall '-P 1'
_space_group_name_H-M_alt 'P -1'
_symmetry_space_group_name_Hall '-P 1'
_symmetry_space_group_name_H-M 'P -1'
_atom_sites_solution_hydrogens geom
_audit_update_record
;
2016-04-19 deposited with the CCDC.
2016-11-10 downloaded from the CCDC.
;
_cell_angle_alpha 70.003(4)
_cell_angle_beta 83.089(4)
_cell_angle_gamma 89.062(4)
_cell_formula_units_Z 2
_cell_length_a 9.1944(8)
_cell_length_b 10.8330(9)
_cell_length_c 13.2249(12)
_cell_measurement_reflns_used 9825
_cell_measurement_temperature 170.(2)
_cell_measurement_theta_max 28.3799
_cell_measurement_theta_min 2.6095
_cell_volume 1228.40(19)
_computing_cell_refinement 'SAINT V8.34A (Bruker AXS Inc., 2013)'
_computing_data_collection 'Bruker Instrument Service v2013.12.0.0'
_computing_data_reduction 'SAINT V8.34A (Bruker AXS Inc., 2013)'
_computing_structure_refinement 'SHELXL-2013 (Sheldrick, 2013)'
_diffrn_ambient_temperature 170.(2)
_diffrn_detector_area_resol_mean 8.3333
_diffrn_measured_fraction_theta_full 0.937
_diffrn_measured_fraction_theta_max 0.937
_diffrn_measurement_device_type 'Bruker APEX-II CCD'
_diffrn_measurement_method '\f and \w scans'
_diffrn_radiation_wavelength 0.71073
_diffrn_reflns_av_R_equivalents 0.0503
_diffrn_reflns_av_unetI/netI 0.0423
_diffrn_reflns_limit_h_max 11
_diffrn_reflns_limit_h_min -11
_diffrn_reflns_limit_k_max 13
_diffrn_reflns_limit_k_min -13
_diffrn_reflns_limit_l_max 16
_diffrn_reflns_limit_l_min -16
_diffrn_reflns_number 20790
_diffrn_reflns_theta_full 25.49
_diffrn_reflns_theta_max 25.49
_diffrn_reflns_theta_min 2.00
_exptl_absorpt_coefficient_mu 0.170
_exptl_absorpt_correction_T_max 0.97
_exptl_absorpt_correction_T_min 0.90
_exptl_absorpt_correction_type multi-scan
_exptl_absorpt_process_details 'SADABS V2012/1 (Bruker AXS Inc.)'
_exptl_crystal_colour colourless
_exptl_crystal_density_diffrn 1.291
_exptl_crystal_density_method 'not measured'
_exptl_crystal_description block
_exptl_crystal_F_000 504
_exptl_crystal_size_max 0.400
_exptl_crystal_size_mid 0.400
_exptl_crystal_size_min 0.200
_refine_diff_density_max 0.325
_refine_diff_density_min -0.491
_refine_ls_extinction_method none
_refine_ls_goodness_of_fit_ref 1.167
_refine_ls_hydrogen_treatment constr
_refine_ls_matrix_type full
_refine_ls_number_parameters 309
_refine_ls_number_reflns 4272
_refine_ls_number_restraints 0
_refine_ls_restrained_S_all 1.167
_refine_ls_R_factor_all 0.1087
_refine_ls_R_factor_gt 0.0892
_refine_ls_shift/su_max 0.000
_refine_ls_shift/su_mean 0.000
_refine_ls_structure_factor_coef Fsqd
_refine_ls_weighting_details 'w=1/[\s^2^(Fo^2^)+4.0725P] where P=(Fo^2^+2Fc^2^)/3'
_refine_ls_weighting_scheme calc
_refine_ls_wR_factor_gt 0.1579
_refine_ls_wR_factor_ref 0.1674
_reflns_number_gt 3442
_reflns_number_total 4272
_reflns_threshold_expression 'I > 2\s(I)'
_cod_data_source_file c6ob02086k2.cif
_cod_data_source_block I
_cod_depositor_comments 'Adding full bibliography for 7155365--7155366.cif.'
_cod_database_code 7155366

loop_
_space_group_symop_operation_xyz
'x, y, z'
'-x, -y, -z'

loop_
_atom_site_type_symbol
_atom_site_label
_atom_site_fract_x
_atom_site_fract_y
_atom_site_fract_z
_atom_site_U_iso_or_equiv
_atom_site_adp_type
_atom_site_calc_flag
_atom_site_refinement_flags_adp
_atom_site_refinement_flags_posn
_atom_site_occupancy
C C1 0.6690(5) 0.4518(4) 0.2195(4) 0.0365(10) Uani d . . 1
H H1 0.7032 0.3791 0.1996 0.044 Uiso calc U R 1
C C2 0.5679(5) 0.4320(4) 0.3110(4) 0.0436(12) Uani d . . 1
H H2 0.5336 0.3454 0.3539 0.052 Uiso calc U R 1
C C3 0.5173(5) 0.5366(4) 0.3394(4) 0.0369(10) Uani d . . 1
H H3 0.4469 0.5223 0.4013 0.044 Uiso calc U R 1
C C4 0.5685(4) 0.6643(4) 0.2783(3) 0.0274(9) Uani d . . 1
C C5 0.6720(4) 0.6834(4) 0.1870(3) 0.0302(9) Uani d . . 1
H H5 0.7094 0.7693 0.1452 0.036 Uiso calc U R 1
C C6 0.7195(5) 0.5771(4) 0.1578(4) 0.0326(10) Uani d . . 1
H H6 0.7875 0.5907 0.0947 0.039 Uiso calc U R 1
C C7 0.5126(4) 0.7735(4) 0.3147(3) 0.0307(9) Uani d . . 1
C C8 0.5777(4) 0.9137(4) 0.2580(3) 0.0261(9) Uani d . . 1
H H8 0.6853 0.9104 0.2361 0.031 Uiso calc U R 1
C C9 0.4987(4) 0.9800(4) 0.1560(3) 0.0285(9) Uani d . . 1
H H9A 0.5011 0.9212 0.1128 0.034 Uiso calc U R 1
H H9B 0.3947 0.9925 0.1793 0.034 Uiso calc U R 1
C C10 0.5685(4) 1.1112(4) 0.0860(3) 0.0276(9) Uani d . . 1
C C11 0.5093(4) 1.2290(4) 0.0667(3) 0.0321(10) Uani d . . 1
H H11 0.5725 1.3012 0.0239 0.039 Uiso calc U R 1
C C12 0.3606(4) 1.2644(4) 0.1017(3) 0.0311(10) Uani d . . 1
C C13 0.2330(5) 1.1904(4) 0.1109(3) 0.0373(11) Uani d . . 1
H H13 0.2399 1.1096 0.0975 0.045 Uiso calc U R 1
C C14 0.0972(5) 1.2339(5) 0.1394(4) 0.0464(12) Uani d . . 1
H H14 0.0118 1.1821 0.146 0.056 Uiso calc U R 1
C C15 0.0838(6) 1.3513(6) 0.1582(5) 0.0647(16) Uani d . . 1
H H15 -0.0099 1.38 0.1783 0.078 Uiso calc U R 1
C C16 0.2084(6) 1.4268(6) 0.1476(5) 0.0621(16) Uani d . . 1
H H16 0.2002 1.5081 0.16 0.075 Uiso calc U R 1
C C17 0.3449(5) 1.3845(4) 0.1189(4) 0.0421(11) Uani d . . 1
H H17 0.4293 1.438 0.1107 0.051 Uiso calc U R 1
C C18 0.7202(5) 1.1027(4) 0.0336(3) 0.0312(9) Uani d . . 1
C C19 0.9270(5) 1.2192(5) -0.0852(4) 0.0482(13) Uani d . . 1
H H19A 0.9807 1.1419 -0.0441 0.058 Uiso calc U R 1
H H19B 0.984 1.2992 -0.0925 0.058 Uiso calc U R 1
C C20 0.9137(6) 1.2142(6) -0.1940(5) 0.0676(17) Uani d . . 1
H H20A 0.8742 1.1278 -0.1869 0.101 Uiso calc U R 1
H H20B 1.0106 1.229 -0.2368 0.101 Uiso calc U R 1
H H20C 0.8477 1.2825 -0.2303 0.101 Uiso calc U R 1
C C21 0.8051(4) 0.9239(4) 0.4247(3) 0.0296(9) Uani d . . 1
C C22 0.7464(5) 0.8087(5) 0.5015(4) 0.0526(14) Uani d . . 1
H H22 0.6434 0.7985 0.5217 0.063 Uiso calc U R 1
C C23 0.8376(6) 0.7082(6) 0.5490(5) 0.0659(18) Uani d . . 1
H H23 0.7965 0.6287 0.6013 0.079 Uiso calc U R 1
C C24 0.9888(5) 0.7218(5) 0.5212(4) 0.0450(12) Uani d . . 1
C C25 1.0448(5) 0.8379(5) 0.4456(4) 0.0434(12) Uani d . . 1
H H25 1.1479 0.8493 0.4264 0.052 Uiso calc U R 1
C C26 0.9551(5) 0.9382(5) 0.3970(4) 0.0373(11) Uani d . . 1
H H26 0.9965 1.0173 0.3444 0.045 Uiso calc U R 1
C C27 1.0881(6) 0.6113(6) 0.5727(5) 0.0702(18) Uani d . . 1
H H27A 1.156 0.5946 0.516 0.105 Uiso calc U R 1
H H27B 1.0288 0.5316 0.6137 0.105 Uiso calc U R 1
H H27C 1.1439 0.636 0.6218 0.105 Uiso calc U R 1
N N1 0.5520(3) 0.9859(3) 0.3338(3) 0.0262(7) Uani d . . 1
H H1A 0.4623 0.9933 0.3626 0.031 Uiso calc U R 1
O O1 0.4134(4) 0.7544(3) 0.3889(3) 0.0465(9) Uani d . . 1
O O2 0.7804(3) 1.0005(3) 0.0433(3) 0.0416(8) Uani d . . 1
O O3 0.7829(3) 1.2203(3) -0.0259(3) 0.0412(8) Uani d . . 1
O O4 0.6287(3) 1.1078(3) 0.4436(2) 0.0354(7) Uani d . . 1
O O5 0.7702(3) 1.1355(3) 0.2653(2) 0.0345(7) Uani d . . 1
S S1 0.68929(11) 1.05164(10) 0.36426(8) 0.0288(3) Uani d . . 1

loop_
_atom_site_aniso_label
_atom_site_aniso_U_11
_atom_site_aniso_U_22
_atom_site_aniso_U_33
_atom_site_aniso_U_12
_atom_site_aniso_U_13
_atom_site_aniso_U_23
C1 0.033(2) 0.028(2) 0.051(3) 0.0014(18) -0.011(2) -0.016(2)
C2 0.045(3) 0.025(2) 0.052(3) -0.004(2) 0.003(2) -0.005(2)
C3 0.039(2) 0.033(2) 0.035(2) -0.0038(19) 0.001(2) -0.008(2)
C4 0.029(2) 0.022(2) 0.029(2) 0.0001(16) -0.0049(17) -0.0060(17)
C5 0.034(2) 0.026(2) 0.029(2) -0.0049(18) 0.0000(18) -0.0080(18)
C6 0.032(2) 0.029(2) 0.036(2) 0.0031(18) -0.0037(19) -0.0105(19)
C7 0.030(2) 0.030(2) 0.027(2) -0.0035(18) 0.0019(18) -0.0053(18)
C8 0.028(2) 0.026(2) 0.024(2) -0.0015(16) 0.0017(16) -0.0100(17)
C9 0.031(2) 0.025(2) 0.029(2) -0.0003(17) -0.0025(18) -0.0100(18)
C10 0.032(2) 0.024(2) 0.028(2) 0.0012(17) -0.0067(18) -0.0094(17)
C11 0.029(2) 0.032(2) 0.032(2) -0.0040(18) -0.0019(18) -0.0073(19)
C12 0.031(2) 0.035(2) 0.023(2) 0.0014(18) -0.0020(18) -0.0055(18)
C13 0.035(2) 0.038(3) 0.032(2) 0.001(2) 0.0003(19) -0.004(2)
C14 0.027(2) 0.058(3) 0.046(3) 0.004(2) -0.001(2) -0.008(2)
C15 0.044(3) 0.079(4) 0.065(4) 0.019(3) 0.007(3) -0.023(3)
C16 0.061(4) 0.061(4) 0.075(4) 0.024(3) -0.007(3) -0.039(3)
C17 0.044(3) 0.036(3) 0.048(3) 0.009(2) -0.010(2) -0.015(2)
C18 0.032(2) 0.033(2) 0.030(2) 0.0010(19) -0.0052(18) -0.0111(19)
C19 0.029(2) 0.048(3) 0.057(3) -0.006(2) 0.016(2) -0.013(3)
C20 0.059(4) 0.085(4) 0.061(4) -0.021(3) 0.022(3) -0.036(3)
C21 0.027(2) 0.039(2) 0.025(2) -0.0004(18) -0.0058(17) -0.0131(19)
C22 0.028(2) 0.055(3) 0.052(3) -0.005(2) 0.000(2) 0.010(3)
C23 0.046(3) 0.056(3) 0.061(4) 0.001(3) -0.012(3) 0.027(3)
C24 0.039(3) 0.057(3) 0.038(3) 0.014(2) -0.011(2) -0.015(2)
C25 0.033(2) 0.055(3) 0.045(3) 0.000(2) 0.000(2) -0.021(3)
C26 0.032(2) 0.040(3) 0.040(3) -0.001(2) 0.006(2) -0.016(2)
C27 0.052(3) 0.078(4) 0.067(4) 0.024(3) -0.018(3) -0.004(3)
N1 0.0160(15) 0.0338(19) 0.0340(19) 0.0048(13) -0.0010(14) -0.0192(16)
O1 0.049(2) 0.0406(19) 0.0447(19) -0.0127(15) 0.0205(16) -0.0156(16)
O2 0.0435(18) 0.0345(18) 0.0425(19) 0.0043(15) 0.0071(15) -0.0119(15)
O3 0.0273(16) 0.0333(17) 0.052(2) -0.0030(13) 0.0108(14) -0.0056(15)
O4 0.0403(17) 0.0368(17) 0.0353(17) -0.0044(14) 0.0022(14) -0.0224(14)
O5 0.0304(16) 0.0353(16) 0.0317(16) -0.0084(13) 0.0068(13) -0.0066(13)
S1 0.0284(5) 0.0296(5) 0.0280(5) -0.0040(4) 0.0016(4) -0.0107(4)

loop_
_atom_type_symbol
_atom_type_description
_atom_type_scat_dispersion_real
_atom_type_scat_dispersion_imag
_atom_type_scat_source
C C 0.0033 0.0016 'International Tables Vol C Tables 4.2.6.8 and 6.1.1.4'
H H 0.0000 0.0000 'International Tables Vol C Tables 4.2.6.8 and 6.1.1.4'
N N 0.0061 0.0033 'International Tables Vol C Tables 4.2.6.8 and 6.1.1.4'
O O 0.0106 0.0060 'International Tables Vol C Tables 4.2.6.8 and 6.1.1.4'
S S 0.1246 0.1234 'International Tables Vol C Tables 4.2.6.8 and 6.1.1.4'

loop_
_geom_angle_atom_site_label_1
_geom_angle_atom_site_label_2
_geom_angle_atom_site_label_3
_geom_angle
C6 C1 C2 119.9(4)
C6 C1 H1 120.1
C2 C1 H1 120.1
C3 C2 C1 120.3(4)
C3 C2 H2 119.9
C1 C2 H2 119.9
C2 C3 C4 120.6(4)
C2 C3 H3 119.7
C4 C3 H3 119.7
C3 C4 C5 118.8(4)
C3 C4 C7 118.2(4)
C5 C4 C7 123.0(3)
C6 C5 C4 119.9(4)
C6 C5 H5 120.0
C4 C5 H5 120.0
C1 C6 C5 120.5(4)
C1 C6 H6 119.8
C5 C6 H6 119.8
O1 C7 C4 120.9(4)
O1 C7 C8 118.8(4)
C4 C7 C8 120.3(3)
N1 C8 C7 108.3(3)
N1 C8 C9 110.4(3)
C7 C8 C9 108.0(3)
N1 C8 H8 110.0
C7 C8 H8 110.0
C9 C8 H8 110.0
C10 C9 C8 112.3(3)
C10 C9 H9A 109.2
C8 C9 H9A 109.2
C10 C9 H9B 109.2
C8 C9 H9B 109.2
H9A C9 H9B 107.9
C11 C10 C18 118.8(4)
C11 C10 C9 127.1(4)
C18 C10 C9 114.1(3)
C10 C11 C12 129.9(4)
C10 C11 H11 115.0
C12 C11 H11 115.0
C17 C12 C13 117.8(4)
C17 C12 C11 117.8(4)
C13 C12 C11 124.3(4)
C14 C13 C12 120.5(5)
C14 C13 H13 119.7
C12 C13 H13 119.7
C15 C14 C13 121.0(5)
C15 C14 H14 119.5
C13 C14 H14 119.5
C14 C15 C16 119.3(5)
C14 C15 H15 120.4
C16 C15 H15 120.4
C17 C16 C15 120.3(5)
C17 C16 H16 119.8
C15 C16 H16 119.8
C16 C17 C12 121.1(5)
C16 C17 H17 119.4
C12 C17 H17 119.4
O2 C18 O3 123.0(4)
O2 C18 C10 123.4(4)
O3 C18 C10 113.6(3)
O3 C19 C20 110.9(4)
O3 C19 H19A 109.5
C20 C19 H19A 109.5
O3 C19 H19B 109.5
C20 C19 H19B 109.5
H19A C19 H19B 108.1
C19 C20 H20A 109.5
C19 C20 H20B 109.5
H20A C20 H20B 109.5
C19 C20 H20C 109.5
H20A C20 H20C 109.5
H20B C20 H20C 109.5
C22 C21 C26 119.5(4)
C22 C21 S1 119.9(3)
C26 C21 S1 120.6(3)
C21 C22 C23 119.9(4)
C21 C22 H22 120.0
C23 C22 H22 120.0
C22 C23 C24 120.9(5)
C22 C23 H23 119.6
C24 C23 H23 119.6
C25 C24 C23 118.1(4)
C25 C24 C27 121.1(5)
C23 C24 C27 120.7(5)
C24 C25 C26 121.6(4)
C24 C25 H25 119.2
C26 C25 H25 119.2
C25 C26 C21 120.0(4)
C25 C26 H26 120.0
C21 C26 H26 120.0
C24 C27 H27A 109.5
C24 C27 H27B 109.5
H27A C27 H27B 109.5
C24 C27 H27C 109.5
H27A C27 H27C 109.5
H27B C27 H27C 109.5
C8 N1 S1 119.6(3)
C8 N1 H1A 120.2
S1 N1 H1A 120.2
C18 O3 C19 116.6(3)
O4 S1 O5 118.97(18)
O4 S1 N1 105.72(17)
O5 S1 N1 108.33(18)
O4 S1 C21 109.01(19)
O5 S1 C21 107.05(19)
N1 S1 C21 107.24(18)

loop_
_geom_bond_atom_site_label_1
_geom_bond_atom_site_label_2
_geom_bond_distance
C1 C6 1.377(6)
C1 C2 1.390(6)
C1 H1 0.95
C2 C3 1.370(6)
C2 H2 0.95
C3 C4 1.397(6)
C3 H3 0.95
C4 C5 1.402(5)
C4 C7 1.486(6)
C5 C6 1.383(6)
C5 H5 0.95
C6 H6 0.95
C7 O1 1.221(5)
C7 C8 1.539(5)
C8 N1 1.465(5)
C8 C9 1.555(6)
C8 H8 1.0
C9 C10 1.509(5)
C9 H9A 0.99
C9 H9B 0.99
C10 C11 1.333(6)
C10 C18 1.496(6)
C11 C12 1.478(6)
C11 H11 0.95
C12 C17 1.397(6)
C12 C13 1.402(6)
C13 C14 1.383(6)
C13 H13 0.95
C14 C15 1.377(8)
C14 H14 0.95
C15 C16 1.384(8)
C15 H15 0.95
C16 C17 1.383(7)
C16 H16 0.95
C17 H17 0.95
C18 O2 1.204(5)
C18 O3 1.343(5)
C19 O3 1.458(5)
C19 C20 1.477(7)
C19 H19A 0.99
C19 H19B 0.99
C20 H20A 0.98
C20 H20B 0.98
C20 H20C 0.98
C21 C22 1.380(6)
C21 C26 1.381(6)
C21 S1 1.757(4)
C22 C23 1.383(7)
C22 H22 0.95
C23 C24 1.392(7)
C23 H23 0.95
C24 C25 1.372(7)
C24 C27 1.512(7)
C25 C26 1.376(6)
C25 H25 0.95
C26 H26 0.95
C27 H27A 0.98
C27 H27B 0.98
C27 H27C 0.98
N1 S1 1.616(3)
N1 H1A 0.88
O4 S1 1.437(3)
O5 S1 1.438(3)
